data_7151286
loop_
_publ_author_name
'Krahl, Micha P.'
'J\"ager, Anne'
'Krause, Tilo'
'Kn\"olker, Hans-Joachim'

_publ_section_title
;
 First total synthesis of the 7-oxygenated carbazole alkaloids
 clauszoline-K, 3-formyl-7-hydroxycarbazole, clausine M, clausine N and
 the anti-HIV active siamenol using a highly efficient
 palladium-catalyzed approach.
;
_journal_issue 17
_journal_name_full 'Organic &amp; biomolecular chemistry'
_journal_page_first 3215
_journal_page_last 3219
_journal_paper_doi 10.1039/b607792g
_journal_volume 4
_journal_year 2006
_chemical_compound_source synthesis
_chemical_formula_moiety 'C14 H13 N O'
_chemical_formula_sum 'C14 H13 N O'
_chemical_formula_weight 211.25
_chemical_melting_point 500.5(5)
_chemical_name_systematic 2-methoxy-6-methyl-9H-carbazole
_space_group_IT_number 14
_symmetry_cell_setting monoclinic
_symmetry_Int_Tables_number 14
_symmetry_space_group_name_Hall '-P 2ybc'
_symmetry_space_group_name_H-M 'P 1 21/c 1'
_atom_sites_solution_hydrogens geom
_atom_sites_solution_primary direct
_atom_sites_solution_secondary difmap
_audit_creation_method SHELXL-97
_cell_angle_alpha 90.00
_cell_angle_beta 96.98(3)
_cell_angle_gamma 90.00
_cell_formula_units_Z 4
_cell_length_a 22.924(3)
_cell_length_b 5.7870(1)
_cell_length_c 8.0200(1)
_cell_measurement_reflns_used 580
_cell_measurement_temperature 198(2)
_cell_measurement_theta_max 30.87
_cell_measurement_theta_min 4.45
_cell_volume 1056.06(16)
_computing_cell_refinement 'Dirax/lsq (Duisenberg, 1992)'
_computing_data_collection 'Collect (Nonius BV, 1999)'
_computing_data_reduction 'EvalCCD (Duisenberg et al., 2003)'
_computing_molecular_graphics 'ORTEP-3 for Windows (Farrugia, 1997), SCHAKAL99 (Keller & Pierrard, 1999)'
_computing_publication_material 'WinGX (Farrugia, 1999), enCIFer (Allen et al., 2004)'
_computing_structure_refinement 'SHELXL-97 (Sheldrick, 1997), WinGX (Farrugia, 1999), PLATON (Spek, 2005)'
_computing_structure_solution 'SIR2004 (Burla et al., 2005)'
_diffrn_ambient_temperature 198(2)
_diffrn_detector_area_resol_mean 9
_diffrn_measured_fraction_theta_full 0.993
_diffrn_measured_fraction_theta_max 0.993
_diffrn_measurement_device_type KappaCCD
_diffrn_measurement_method \f
_diffrn_radiation_monochromator graphite
_diffrn_radiation_probe x-ray
_diffrn_radiation_type MoK\a
_diffrn_radiation_wavelength 0.71073
_diffrn_reflns_av_R_equivalents 0.0280
_diffrn_reflns_av_sigmaI/netI 0.0179
_diffrn_reflns_limit_h_max 27
_diffrn_reflns_limit_h_min -27
_diffrn_reflns_limit_k_max 6
_diffrn_reflns_limit_k_min -6
_diffrn_reflns_limit_l_max 9
_diffrn_reflns_limit_l_min -9
_diffrn_reflns_number 13562
_diffrn_reflns_theta_full 25.40
_diffrn_reflns_theta_max 25.40
_diffrn_reflns_theta_min 3.58
_diffrn_source 'fine-focus sealed tube'
_exptl_absorpt_coefficient_mu 0.084
_exptl_absorpt_correction_T_max 0.9794
_exptl_absorpt_correction_T_min 0.8160
_exptl_absorpt_correction_type multi-scan
_exptl_absorpt_process_details 'SADABS version 2.10 (Sheldrick, Bruker AXS Inc.,2002)'
_exptl_crystal_colour yellow
_exptl_crystal_density_diffrn 1.329
_exptl_crystal_density_method 'not measured'
_exptl_crystal_description block
_exptl_crystal_F_000 448
_exptl_crystal_size_max 0.69
_exptl_crystal_size_mid 0.55
_exptl_crystal_size_min 0.25
_refine_diff_density_max 0.674
_refine_diff_density_min -0.159
_refine_diff_density_rms 0.044
_refine_ls_extinction_method none
_refine_ls_goodness_of_fit_ref 1.103
_refine_ls_hydrogen_treatment mixed
_refine_ls_matrix_type full
_refine_ls_number_parameters 151
_refine_ls_number_reflns 1915
_refine_ls_number_restraints 0
_refine_ls_restrained_S_all 1.103
_refine_ls_R_factor_all 0.0566
_refine_ls_R_factor_gt 0.0457
_refine_ls_shift/su_max 0.000
_refine_ls_shift/su_mean 0.000
_refine_ls_structure_factor_coef Fsqd
_refine_ls_weighting_details 'calc w=1/[\s^2^(Fo^2^)+(0.0539P)^2^+0.7421P] where P=(Fo^2^+2Fc^2^)/3'
_refine_ls_weighting_scheme calc
_refine_ls_wR_factor_gt 0.1179
_refine_ls_wR_factor_ref 0.1277
_reflns_number_gt 1618
_reflns_number_total 1915
_reflns_threshold_expression >2sigma(I)
_cod_data_source_file b607792g.txt
_cod_data_source_block an11
_cod_depositor_comments
;
The following automatic conversions were performed:

'_chemical_melting_point' value '500-501' was changed to '500.5(5)' -
the average value was taken and precision was estimated.

Automatic conversion script
Id: cif_fix_values 1569 2011-02-09 13:29:24Z adriana 
;
_cod_original_sg_symbol_H-M 'P 21/c'
_cod_database_code 7151286

loop_
_symmetry_equiv_pos_as_xyz
'x, y, z'
'-x, y+1/2, -z+1/2'
'-x, -y, -z'
'x, -y-1/2, z-1/2'

loop_
_atom_site_label
_atom_site_type_symbol
_atom_site_fract_x
_atom_site_fract_y
_atom_site_fract_z
_atom_site_U_iso_or_equiv
_atom_site_adp_type
_atom_site_occupancy
_atom_site_symmetry_multiplicity
_atom_site_calc_flag
_atom_site_refinement_flags
_atom_site_disorder_assembly
_atom_site_disorder_group
C1 C 0.34740(8) 0.7257(3) 1.1203(2) 0.0325(4) Uani 1 1 d . . .
H1 H 0.3495 0.8681 1.1796 0.039 Uiso 1 1 calc R . .
C2 C 0.39563(8) 0.5815(4) 1.1253(2) 0.0354(5) Uani 1 1 d . . .
H2 H 0.4315 0.6283 1.1883 0.042 Uiso 1 1 calc R . .
C3 C 0.39368(8) 0.3681(4) 1.0407(2) 0.0341(5) Uani 1 1 d . . .
C4 C 0.34181(8) 0.3003(3) 0.9471(2) 0.0306(4) Uani 1 1 d . . .
H4 H 0.3398 0.1566 0.8894 0.037 Uiso 1 1 calc R . .
C4A C 0.29235(8) 0.4434(3) 0.9374(2) 0.0270(4) Uani 1 1 d . . .
C4B C 0.23374(8) 0.4299(3) 0.8492(2) 0.0266(4) Uani 1 1 d . . .
C5 C 0.20390(8) 0.2714(3) 0.7386(2) 0.0294(4) Uani 1 1 d . . .
H5 H 0.2227 0.1325 0.7113 0.035 Uiso 1 1 calc R . .
C6 C 0.14712(8) 0.3170(3) 0.6691(2) 0.0320(4) Uani 1 1 d . . .
H6 H 0.1270 0.2099 0.5928 0.038 Uiso 1 1 calc R . .
C7 C 0.11866(8) 0.5214(3) 0.7104(2) 0.0303(4) Uani 1 1 d . . .
O O 0.06260(6) 0.5463(2) 0.63174(17) 0.0389(4) Uani 1 1 d . . .
C8 C 0.14648(8) 0.6814(3) 0.8217(2) 0.0296(4) Uani 1 1 d . . .
H8 H 0.1270 0.8173 0.8517 0.035 Uiso 1 1 calc R . .
C8A C 0.20429(8) 0.6339(3) 0.8876(2) 0.0269(4) Uani 1 1 d . . .
N9 N 0.24209(7) 0.7665(3) 0.9944(2) 0.0310(4) Uani 1 1 d . . .
C9A C 0.29591(8) 0.6553(3) 1.0257(2) 0.0280(4) Uani 1 1 d . . .
C10 C 0.44738(9) 0.2163(4) 1.0560(3) 0.0464(6) Uani 1 1 d . . .
H10A H 0.4527 0.1441 1.1673 0.070 Uiso 1 1 calc R . .
H10B H 0.4820 0.3099 1.0410 0.070 Uiso 1 1 calc R . .
H10C H 0.4424 0.0959 0.9695 0.070 Uiso 1 1 calc R . .
C11 C 0.03122(9) 0.7483(4) 0.6690(3) 0.0444(5) Uani 1 1 d . . .
H11A H 0.0292 0.7565 0.7902 0.067 Uiso 1 1 calc R . .
H11B H -0.0087 0.7423 0.6093 0.067 Uiso 1 1 calc R . .
H11C H 0.0515 0.8854 0.6331 0.067 Uiso 1 1 calc R . .
H9N H 0.2333(9) 0.894(4) 1.043(3) 0.042(6) Uiso 1 1 d . . .

loop_
_atom_site_aniso_label
_atom_site_aniso_U_11
_atom_site_aniso_U_22
_atom_site_aniso_U_33
_atom_site_aniso_U_23
_atom_site_aniso_U_13
_atom_site_aniso_U_12
C1 0.0399(10) 0.0279(10) 0.0300(10) -0.0004(8) 0.0058(8) -0.0023(8)
C2 0.0340(10) 0.0360(11) 0.0358(10) 0.0038(8) 0.0027(8) -0.0028(8)
C3 0.0349(10) 0.0326(11) 0.0359(10) 0.0062(8) 0.0090(8) 0.0021(8)
C4 0.0389(10) 0.0224(9) 0.0319(9) 0.0027(7) 0.0101(8) 0.0035(7)
C4A 0.0350(9) 0.0219(9) 0.0255(8) 0.0028(7) 0.0097(7) 0.0003(7)
C4B 0.0361(10) 0.0221(9) 0.0231(8) 0.0030(7) 0.0099(7) 0.0018(7)
C5 0.0419(11) 0.0211(9) 0.0266(9) -0.0001(7) 0.0091(7) -0.0002(8)
C6 0.0419(11) 0.0251(10) 0.0293(9) -0.0030(7) 0.0061(8) -0.0043(8)
C7 0.0325(9) 0.0301(10) 0.0286(9) 0.0025(8) 0.0055(7) -0.0024(8)
O 0.0352(7) 0.0377(8) 0.0427(8) -0.0042(6) 0.0003(6) 0.0007(6)
C8 0.0358(10) 0.0244(9) 0.0296(9) -0.0005(7) 0.0087(7) 0.0034(7)
C8A 0.0355(9) 0.0218(9) 0.0244(8) 0.0007(7) 0.0081(7) -0.0005(7)
N9 0.0369(9) 0.0240(8) 0.0322(8) -0.0073(7) 0.0054(6) 0.0030(7)
C9A 0.0342(9) 0.0245(9) 0.0265(9) 0.0021(7) 0.0087(7) 0.0006(7)
C10 0.0398(12) 0.0411(13) 0.0576(14) 0.0011(10) 0.0032(10) 0.0076(9)
C11 0.0371(11) 0.0425(12) 0.0523(13) -0.0030(10) 0.0001(9) 0.0071(9)

loop_
_atom_type_symbol
_atom_type_description
_atom_type_scat_dispersion_real
_atom_type_scat_dispersion_imag
_atom_type_scat_source
C C 0.0033 0.0016 'International Tables Vol C Tables 4.2.6.8 and 6.1.1.4'
H H 0.0000 0.0000 'International Tables Vol C Tables 4.2.6.8 and 6.1.1.4'
N N 0.0061 0.0033 'International Tables Vol C Tables 4.2.6.8 and 6.1.1.4'
O O 0.0106 0.0060 'International Tables Vol C Tables 4.2.6.8 and 6.1.1.4'

loop_
_geom_angle_atom_site_label_1
_geom_angle_atom_site_label_2
_geom_angle_atom_site_label_3
_geom_angle
_geom_angle_site_symmetry_1
_geom_angle_site_symmetry_3
_geom_angle_publ_flag
C2 C1 C9A 117.65(18) . . ?
C2 C1 H1 121.2 . . ?
C9A C1 H1 121.2 . . ?
C1 C2 C3 122.51(18) . . ?
C1 C2 H2 118.7 . . ?
C3 C2 H2 118.7 . . ?
C4 C3 C2 119.02(18) . . ?
C4 C3 C10 121.28(19) . . ?
C2 C3 C10 119.70(18) . . ?
C3 C4 C4A 120.00(18) . . ?
C3 C4 H4 120.0 . . ?
C4A C4 H4 120.0 . . ?
C4 C4A C9A 119.26(17) . . ?
C4 C4A C4B 134.10(17) . . ?
C9A C4A C4B 106.62(15) . . ?
C5 C4B C8A 118.52(16) . . ?
C5 C4B C4A 134.62(17) . . ?
C8A C4B C4A 106.82(15) . . ?
C6 C5 C4B 119.81(17) . . ?
C6 C5 H5 120.1 . . ?
C4B C5 H5 120.1 . . ?
C5 C6 C7 120.48(17) . . ?
C5 C6 H6 119.8 . . ?
C7 C6 H6 119.8 . . ?
O C7 C8 124.01(17) . . ?
O C7 C6 114.54(16) . . ?
C8 C7 C6 121.45(17) . . ?
C7 O C11 117.37(15) . . ?
C7 C8 C8A 117.03(17) . . ?
C7 C8 H8 121.5 . . ?
C8A C8 H8 121.5 . . ?
N9 C8A C8 128.62(17) . . ?
N9 C8A C4B 108.70(16) . . ?
C8 C8A C4B 122.68(17) . . ?
C8A N9 C9A 109.42(16) . . ?
C8A N9 H9N 126.1(15) . . ?
C9A N9 H9N 124.3(15) . . ?
C1 C9A N9 129.99(18) . . ?
C1 C9A C4A 121.55(17) . . ?
N9 C9A C4A 108.44(16) . . ?
C3 C10 H10A 109.5 . . ?
C3 C10 H10B 109.5 . . ?
H10A C10 H10B 109.5 . . ?
C3 C10 H10C 109.5 . . ?
H10A C10 H10C 109.5 . . ?
H10B C10 H10C 109.5 . . ?
O C11 H11A 109.5 . . ?
O C11 H11B 109.5 . . ?
H11A C11 H11B 109.5 . . ?
O C11 H11C 109.5 . . ?
H11A C11 H11C 109.5 . . ?
H11B C11 H11C 109.5 . . ?

loop_
_geom_bond_atom_site_label_1
_geom_bond_atom_site_label_2
_geom_bond_distance
_geom_bond_site_symmetry_2
_geom_bond_publ_flag
C1 C2 1.382(3) . ?
C1 C9A 1.385(3) . ?
C1 H1 0.9500 . ?
C2 C3 1.407(3) . ?
C2 H2 0.9500 . ?
C3 C4 1.384(3) . ?
C3 C10 1.505(3) . ?
C4 C4A 1.398(3) . ?
C4 H4 0.9500 . ?
C4A C9A 1.413(3) . ?
C4A C4B 1.443(3) . ?
C4B C5 1.396(3) . ?
C4B C8A 1.412(2) . ?
C5 C6 1.378(3) . ?
C5 H5 0.9500 . ?
C6 C7 1.410(3) . ?
C6 H6 0.9500 . ?
C7 O 1.369(2) . ?
C7 C8 1.386(3) . ?
O C11 1.424(3) . ?
C8 C8A 1.393(3) . ?
C8 H8 0.9500 . ?
C8A N9 1.376(2) . ?
N9 C9A 1.387(2) . ?
N9 H9N 0.87(3) . ?
C10 H10A 0.9800 . ?
C10 H10B 0.9800 . ?
C10 H10C 0.9800 . ?
C11 H11A 0.9800 . ?
C11 H11B 0.9800 . ?
C11 H11C 0.9800 . ?

loop_
_geom_torsion_atom_site_label_1
_geom_torsion_atom_site_label_2
_geom_torsion_atom_site_label_3
_geom_torsion_atom_site_label_4
_geom_torsion
_geom_torsion_site_symmetry_1
_geom_torsion_site_symmetry_2
_geom_torsion_site_symmetry_3
_geom_torsion_site_symmetry_4
_geom_torsion_publ_flag
C9A C1 C2 C3 -0.9(3) . . . . ?
C1 C2 C3 C4 0.8(3) . . . . ?
C1 C2 C3 C10 -178.12(18) . . . . ?
C2 C3 C4 C4A 0.1(3) . . . . ?
C10 C3 C4 C4A 178.96(18) . . . . ?
C3 C4 C4A C9A -0.8(3) . . . . ?
C3 C4 C4A C4B 177.49(18) . . . . ?
C4 C4A C4B C5 -0.8(3) . . . . ?
C9A C4A C4B C5 177.64(19) . . . . ?
C4 C4A C4B C8A -178.42(19) . . . . ?
C9A C4A C4B C8A -0.01(18) . . . . ?
C8A C4B C5 C6 0.4(2) . . . . ?
C4A C4B C5 C6 -177.06(18) . . . . ?
C4B C5 C6 C7 -0.7(3) . . . . ?
C5 C6 C7 O 179.52(16) . . . . ?
C5 C6 C7 C8 -0.3(3) . . . . ?
C8 C7 O C11 -0.7(3) . . . . ?
C6 C7 O C11 179.53(17) . . . . ?
O C7 C8 C8A -178.20(16) . . . . ?
C6 C7 C8 C8A 1.6(3) . . . . ?
C7 C8 C8A N9 177.37(17) . . . . ?
C7 C8 C8A C4B -1.9(3) . . . . ?
C5 C4B C8A N9 -178.43(15) . . . . ?
C4A C4B C8A N9 -0.33(19) . . . . ?
C5 C4B C8A C8 1.0(3) . . . . ?
C4A C4B C8A C8 179.10(16) . . . . ?
C8 C8A N9 C9A -178.82(17) . . . . ?
C4B C8A N9 C9A 0.6(2) . . . . ?
C2 C1 C9A N9 -177.84(18) . . . . ?
C2 C1 C9A C4A 0.2(3) . . . . ?
C8A N9 C9A C1 177.65(18) . . . . ?
C8A N9 C9A C4A -0.6(2) . . . . ?
C4 C4A C9A C1 0.6(3) . . . . ?
C4B C4A C9A C1 -178.05(16) . . . . ?
C4 C4A C9A N9 179.04(15) . . . . ?
C4B C4A C9A N9 0.35(19) . . . . ?

loop_
_cod_related_entry_id
_cod_related_entry_database
_cod_related_entry_code
1 ChemSpider 10129143
